data_1504104
loop_
_publ_author_name
'Lin, Chi-Hui'
'Jhang, Jing-Fu'
'Yang, Ding-Yah'

_publ_section_title
;
 One-pot synthesis of coumarin-based oxazabicyclic and oxazatricyclic
 compounds and their fluorescence redox switching properties.
;
_journal_issue 18
_journal_name_full 'Organic letters'
_journal_page_first 4064
_journal_page_last 4067
_journal_paper_doi 10.1021/ol901505e
_journal_volume 11
_journal_year 2009
_chemical_formula_moiety 'C27 H24 N2 O3'
_chemical_formula_sum 'C27 H24 N2 O3'
_chemical_formula_weight 424.48
_space_group_IT_number 60
_symmetry_cell_setting orthorhombic
_symmetry_Int_Tables_number 60
_symmetry_space_group_name_Hall '-P 2n 2ab'
_symmetry_space_group_name_H-M 'P b c n'
_atom_sites_solution_hydrogens geom
_atom_sites_solution_primary direct
_atom_sites_solution_secondary difmap
_audit_creation_method SHELXL-97
_cell_angle_alpha 90.00
_cell_angle_beta 90.00
_cell_angle_gamma 90.00
_cell_formula_units_Z 8
_cell_length_a 33.2133(14)
_cell_length_b 7.9061(3)
_cell_length_c 17.9377(6)
_cell_measurement_reflns_used 3693
_cell_measurement_temperature 297(2)
_cell_measurement_theta_max 66.3330
_cell_measurement_theta_min 2.4583
_cell_volume 4710.2(3)
_computing_cell_refinement
; 
CrysAlis RED, Oxford Diffraction Ltd., 
Version 1.171.32.29 (release 10-06-2008 CrysAlis171 .NET) 
(compiled Jun 10 2008,16:49:55) 
;
_computing_data_collection
; 
CrysAlis CCD, Oxford Diffraction Ltd., 
Version 1.171.32.29 (release 10-06-2008 CrysAlis171 .NET) 
(compiled Jun 10 2008,16:49:55) 
;
_computing_data_reduction
; 
CrysAlis RED, Oxford Diffraction Ltd., 
Version 1.171.32.29 (release 10-06-2008 CrysAlis171 .NET) 
(compiled Jun 10 2008,16:49:55) 
;
_computing_molecular_graphics 'Bruker SHELXTL'
_computing_publication_material 'Bruker SHELXTL'
_computing_structure_refinement 'SHELXL-97 (Sheldrick, 1997)'
_computing_structure_solution 'SHELXS-97 (Sheldrick, 1990)'
_diffrn_ambient_temperature 297(2)
_diffrn_measured_fraction_theta_full 0.967
_diffrn_measured_fraction_theta_max 0.967
_diffrn_measurement_device_type 'CCD detector'
_diffrn_measurement_method 'omega scan'
_diffrn_radiation_monochromator graphite
_diffrn_radiation_probe x-ray
_diffrn_radiation_type MoK\a
_diffrn_radiation_wavelength 0.71073
_diffrn_reflns_av_R_equivalents 0.0832
_diffrn_reflns_av_sigmaI/netI 0.0636
_diffrn_reflns_limit_h_max 38
_diffrn_reflns_limit_h_min -39
_diffrn_reflns_limit_k_max 6
_diffrn_reflns_limit_k_min -9
_diffrn_reflns_limit_l_max 21
_diffrn_reflns_limit_l_min -21
_diffrn_reflns_number 10473
_diffrn_reflns_theta_full 25.02
_diffrn_reflns_theta_max 25.02
_diffrn_reflns_theta_min 1.23
_diffrn_source 'fine-focus sealed tube'
_exptl_absorpt_coefficient_mu 0.078
_exptl_absorpt_correction_type none
_exptl_crystal_colour colorless
_exptl_crystal_density_diffrn 1.197
_exptl_crystal_density_method 'not measured'
_exptl_crystal_description parallelepiped
_exptl_crystal_F_000 1792
_exptl_crystal_size_max 0.52
_exptl_crystal_size_mid 0.48
_exptl_crystal_size_min 0.23
_platon_squeeze_details
;
;
_refine_diff_density_max 0.370
_refine_diff_density_min -0.332
_refine_diff_density_rms 0.071
_refine_ls_extinction_coef 0.0084(18)
_refine_ls_extinction_expression Fc^*^=kFc[1+0.001xFc^2^\l^3^/sin(2\q)]^-1/4^
_refine_ls_extinction_method SHELXL
_refine_ls_goodness_of_fit_ref 1.174
_refine_ls_hydrogen_treatment constr
_refine_ls_matrix_type full
_refine_ls_number_parameters 292
_refine_ls_number_reflns 4028
_refine_ls_number_restraints 0
_refine_ls_restrained_S_all 1.174
_refine_ls_R_factor_all 0.0957
_refine_ls_R_factor_gt 0.0773
_refine_ls_shift/su_max 0.000
_refine_ls_shift/su_mean 0.000
_refine_ls_structure_factor_coef Fsqd
_refine_ls_weighting_details 'calc w=1/[\s^2^(Fo^2^)+(0.1500P)^2^+0.0000P] where P=(Fo^2^+2Fc^2^)/3'
_refine_ls_weighting_scheme calc
_refine_ls_wR_factor_gt 0.2230
_refine_ls_wR_factor_ref 0.2430
_reflns_number_gt 2912
_reflns_number_total 4028
_reflns_threshold_expression >2sigma(I)
_cod_data_source_file ol901505e_si_002.cif
_cod_data_source_block cf091
_cod_depositor_comments
;
The following automatic conversions were performed:

'_refine_ls_hydrogen_treatment' value 'constro' was replaced with the
value 'constr' as specified in the replacement file
'src/cod-tools/trunk/data/replacement-values/replacement_values.lst'.

Automatic conversion script
Id: cif_fix_values 5376 2017-05-30 11:51:03Z andrius 
;
_cod_database_code 1504104

loop_
_symmetry_equiv_pos_as_xyz
'x, y, z'
'-x+1/2, -y+1/2, z+1/2'
'-x, y, -z+1/2'
'x+1/2, -y+1/2, -z'
'-x, -y, -z'
'x-1/2, y-1/2, -z-1/2'
'x, -y, z-1/2'
'-x-1/2, y-1/2, z'

loop_
_atom_site_label
_atom_site_type_symbol
_atom_site_fract_x
_atom_site_fract_y
_atom_site_fract_z
_atom_site_U_iso_or_equiv
_atom_site_adp_type
_atom_site_occupancy
_atom_site_symmetry_multiplicity
_atom_site_calc_flag
_atom_site_refinement_flags
O1 O 0.55332(6) 0.6571(3) 1.06908(10) 0.0545(6) Uani 1 1 d .
O2 O 0.61139(6) 0.7927(3) 0.87538(10) 0.0447(5) Uani 1 1 d .
O3 O 0.61059(7) 0.5952(3) 1.12475(11) 0.0621(7) Uani 1 1 d .
N1 N 0.42568(8) 0.7980(4) 0.96728(18) 0.0695(8) Uani 1 1 d .
N2 N 0.66181(7) 0.5840(3) 0.85732(11) 0.0425(6) Uani 1 1 d .
C1 C 0.53177(9) 0.7141(4) 1.00852(15) 0.0449(7) Uani 1 1 d .
C2 C 0.49076(9) 0.7280(4) 1.01785(18) 0.0545(8) Uani 1 1 d .
H2A H 0.4791 0.7002 1.0634 0.065 Uiso 1 1 calc R
C3 C 0.46664(9) 0.7838(4) 0.95915(18) 0.0539(8) Uani 1 1 d .
C4 C 0.48595(9) 0.8265(5) 0.89133(19) 0.0594(9) Uani 1 1 d .
H4A H 0.4706 0.8645 0.8513 0.071 Uiso 1 1 calc R
C5 C 0.52679(9) 0.8128(4) 0.88378(16) 0.0540(8) Uani 1 1 d .
H5A H 0.5386 0.8411 0.8385 0.065 Uiso 1 1 calc R
C6 C 0.55122(8) 0.7577(3) 0.94209(15) 0.0423(7) Uani 1 1 d .
C7 C 0.59400(8) 0.7465(3) 0.94052(13) 0.0402(6) Uani 1 1 d .
C8 C 0.61551(8) 0.6957(3) 1.00141(14) 0.0410(6) Uani 1 1 d .
C9 C 0.59452(9) 0.6463(4) 1.06822(15) 0.0472(7) Uani 1 1 d .
C10 C 0.66082(8) 0.6992(4) 1.00279(14) 0.0420(6) Uani 1 1 d .
H10A H 0.6702 0.7400 1.0514 0.050 Uiso 1 1 calc R
C11 C 0.67965(7) 0.5316(3) 0.98580(15) 0.0418(6) Uani 1 1 d .
C12 C 0.69744(8) 0.4280(4) 1.03870(17) 0.0522(8) Uani 1 1 d .
H12A H 0.6974 0.4607 1.0885 0.063 Uiso 1 1 calc R
C13 C 0.71538(10) 0.2755(4) 1.0184(2) 0.0602(9) Uani 1 1 d .
H13A H 0.7271 0.2068 1.0544 0.072 Uiso 1 1 calc R
C14 C 0.71561(9) 0.2278(4) 0.9455(2) 0.0567(8) Uani 1 1 d .
H14A H 0.7278 0.1264 0.9321 0.068 Uiso 1 1 calc R
C15 C 0.69808(8) 0.3267(4) 0.89103(18) 0.0504(7) Uani 1 1 d .
H15A H 0.6983 0.2914 0.8416 0.060 Uiso 1 1 calc R
C16 C 0.67986(7) 0.4816(3) 0.91077(15) 0.0391(6) Uani 1 1 d .
C17 C 0.65490(8) 0.7620(3) 0.86935(14) 0.0385(6) Uani 1 1 d .
C18 C 0.67440(8) 0.8205(3) 0.94150(14) 0.0422(6) Uani 1 1 d .
H18A H 0.7035 0.8186 0.9368 0.051 Uiso 1 1 calc R
H18B H 0.6661 0.9351 0.9532 0.051 Uiso 1 1 calc R
C19 C 0.40695(10) 0.7689(5) 1.0377(2) 0.0731(10) Uani 1 1 d .
H19A H 0.4097 0.6518 1.0510 0.110 Uiso 1 1 calc R
H19B H 0.3789 0.7972 1.0346 0.110 Uiso 1 1 calc R
H19C H 0.4196 0.8380 1.0750 0.110 Uiso 1 1 calc R
C20 C 0.40078(10) 0.8534(6) 0.9063(3) 0.0834(12) Uani 1 1 d .
H20A H 0.4100 0.9615 0.8890 0.125 Uiso 1 1 calc R
H20B H 0.3734 0.8629 0.9229 0.125 Uiso 1 1 calc R
H20C H 0.4023 0.7726 0.8665 0.125 Uiso 1 1 calc R
C21 C 0.64881(10) 0.5138(4) 0.78623(17) 0.0586(8) Uani 1 1 d .
H21A H 0.6549 0.3951 0.7848 0.088 Uiso 1 1 calc R
H21B H 0.6627 0.5702 0.7464 0.088 Uiso 1 1 calc R
H21C H 0.6203 0.5299 0.7806 0.088 Uiso 1 1 calc R
C22 C 0.66951(8) 0.8673(4) 0.80386(15) 0.0435(7) Uani 1 1 d .
C23 C 0.64671(9) 0.9916(4) 0.77006(15) 0.0481(7) Uani 1 1 d .
H23A H 0.6206 1.0124 0.7863 0.058 Uiso 1 1 calc R
C24 C 0.66271(11) 1.0851(4) 0.71193(16) 0.0595(8) Uani 1 1 d .
H24A H 0.6470 1.1672 0.6889 0.071 Uiso 1 1 calc R
C25 C 0.70127(11) 1.0589(5) 0.68774(17) 0.0616(9) Uani 1 1 d .
H25A H 0.7118 1.1238 0.6491 0.074 Uiso 1 1 calc R
C26 C 0.72442(11) 0.9351(5) 0.72120(19) 0.0687(10) Uani 1 1 d .
H26A H 0.7507 0.9166 0.7054 0.082 Uiso 1 1 calc R
C27 C 0.70837(9) 0.8392(4) 0.77807(18) 0.0576(8) Uani 1 1 d .
H27A H 0.7238 0.7542 0.7996 0.069 Uiso 1 1 calc R

loop_
_atom_site_aniso_label
_atom_site_aniso_U_11
_atom_site_aniso_U_22
_atom_site_aniso_U_33
_atom_site_aniso_U_23
_atom_site_aniso_U_13
_atom_site_aniso_U_12
O1 0.0475(11) 0.0764(15) 0.0395(10) 0.0055(10) 0.0012(8) 0.0003(10)
O2 0.0409(10) 0.0566(11) 0.0366(9) 0.0054(8) -0.0029(8) 0.0020(9)
O3 0.0623(13) 0.0864(17) 0.0376(10) 0.0071(11) -0.0095(10) 0.0011(12)
N1 0.0404(14) 0.089(2) 0.0792(19) 0.0019(17) -0.0023(14) 0.0050(14)
N2 0.0506(12) 0.0408(12) 0.0360(11) -0.0031(9) -0.0079(10) -0.0040(10)
C1 0.0454(15) 0.0466(16) 0.0426(14) -0.0036(12) -0.0023(12) 0.0011(12)
C2 0.0458(16) 0.0629(19) 0.0549(17) -0.0024(15) 0.0086(13) -0.0010(14)
C3 0.0449(15) 0.0535(17) 0.0634(18) -0.0051(15) -0.0027(14) 0.0022(13)
C4 0.0458(16) 0.072(2) 0.0601(19) 0.0094(16) -0.0070(14) 0.0059(15)
C5 0.0497(16) 0.0642(19) 0.0482(15) 0.0063(14) -0.0031(13) -0.0017(15)
C6 0.0408(14) 0.0429(14) 0.0432(14) -0.0035(11) -0.0023(11) 0.0021(11)
C7 0.0446(15) 0.0398(13) 0.0363(13) -0.0025(11) -0.0011(11) -0.0010(11)
C8 0.0455(15) 0.0420(14) 0.0355(13) -0.0060(11) -0.0034(11) -0.0011(12)
C9 0.0507(16) 0.0526(16) 0.0384(14) -0.0040(12) -0.0009(12) 0.0002(13)
C10 0.0442(14) 0.0483(15) 0.0335(12) -0.0041(11) -0.0075(11) -0.0016(12)
C11 0.0337(12) 0.0437(14) 0.0481(14) 0.0039(12) -0.0056(11) -0.0057(11)
C12 0.0424(14) 0.0636(18) 0.0504(15) 0.0160(14) -0.0103(13) -0.0038(14)
C13 0.0453(15) 0.0529(18) 0.083(2) 0.0251(17) -0.0132(16) 0.0019(14)
C14 0.0415(14) 0.0383(15) 0.090(2) 0.0078(15) 0.0000(16) 0.0004(13)
C15 0.0439(14) 0.0399(15) 0.0673(19) -0.0019(13) 0.0065(14) -0.0048(12)
C16 0.0334(11) 0.0354(13) 0.0487(14) 0.0017(11) 0.0015(11) -0.0046(10)
C17 0.0389(13) 0.0390(13) 0.0377(13) 0.0002(11) -0.0043(11) 0.0005(11)
C18 0.0439(14) 0.0381(13) 0.0445(14) -0.0041(11) -0.0053(12) -0.0011(12)
C19 0.0456(17) 0.070(2) 0.104(3) -0.003(2) 0.0166(19) 0.0014(16)
C20 0.0433(18) 0.093(3) 0.113(3) 0.011(2) -0.0115(19) 0.0033(18)
C21 0.073(2) 0.0586(18) 0.0445(15) -0.0118(14) -0.0099(15) -0.0060(16)
C22 0.0469(15) 0.0432(14) 0.0404(13) 0.0002(12) -0.0041(11) -0.0027(12)
C23 0.0574(16) 0.0438(15) 0.0432(14) 0.0019(12) -0.0076(13) 0.0047(13)
C24 0.087(2) 0.0494(17) 0.0427(15) 0.0055(13) -0.0137(16) 0.0008(16)
C25 0.073(2) 0.066(2) 0.0459(16) 0.0119(15) 0.0022(15) -0.0127(17)
C26 0.0597(18) 0.087(3) 0.0592(19) 0.0131(18) 0.0076(16) -0.0037(18)
C27 0.0517(16) 0.0620(19) 0.0589(17) 0.0160(15) 0.0033(14) 0.0044(15)

loop_
_atom_type_symbol
_atom_type_description
_atom_type_scat_dispersion_real
_atom_type_scat_dispersion_imag
_atom_type_scat_source
C C 0.0033 0.0016 'International Tables Vol C Tables 4.2.6.8 and 6.1.1.4'
H H 0.0000 0.0000 'International Tables Vol C Tables 4.2.6.8 and 6.1.1.4'
N N 0.0061 0.0033 'International Tables Vol C Tables 4.2.6.8 and 6.1.1.4'
O O 0.0106 0.0060 'International Tables Vol C Tables 4.2.6.8 and 6.1.1.4'

loop_
_geom_angle_atom_site_label_1
_geom_angle_atom_site_label_2
_geom_angle_atom_site_label_3
_geom_angle
C9 O1 C1 122.0(2)
C7 O2 C17 116.00(19)
C3 N1 C19 120.9(3)
C3 N1 C20 120.9(3)
C19 N1 C20 118.1(3)
C16 N2 C17 122.2(2)
C16 N2 C21 120.7(2)
C17 N2 C21 117.1(2)
O1 C1 C2 116.4(3)
O1 C1 C6 120.8(2)
C2 C1 C6 122.8(3)
C1 C2 C3 120.1(3)
C1 C2 H2A 119.9
C3 C2 H2A 119.9
N1 C3 C2 121.0(3)
N1 C3 C4 121.4(3)
C2 C3 C4 117.6(3)
C5 C4 C3 121.0(3)
C5 C4 H4A 119.5
C3 C4 H4A 119.5
C4 C5 C6 121.9(3)
C4 C5 H5A 119.1
C6 C5 H5A 119.1
C1 C6 C5 116.6(3)
C1 C6 C7 117.5(2)
C5 C6 C7 125.8(3)
O2 C7 C8 123.1(2)
O2 C7 C6 115.2(2)
C8 C7 C6 121.6(2)
C7 C8 C9 119.5(3)
C7 C8 C10 122.1(2)
C9 C8 C10 118.4(2)
O3 C9 O1 116.7(2)
O3 C9 C8 124.9(3)
O1 C9 C8 118.4(2)
C11 C10 C8 113.5(2)
C11 C10 C18 106.6(2)
C8 C10 C18 107.2(2)
C11 C10 H10A 109.8
C8 C10 H10A 109.8
C18 C10 H10A 109.8
C12 C11 C16 119.2(3)
C12 C11 C10 124.2(3)
C16 C11 C10 116.5(2)
C11 C12 C13 121.0(3)
C11 C12 H12A 119.5
C13 C12 H12A 119.5
C14 C13 C12 119.6(3)
C14 C13 H13A 120.2
C12 C13 H13A 120.2
C13 C14 C15 121.4(3)
C13 C14 H14A 119.3
C15 C14 H14A 119.3
C14 C15 C16 119.7(3)
C14 C15 H15A 120.2
C16 C15 H15A 120.2
N2 C16 C11 119.7(2)
N2 C16 C15 121.1(2)
C11 C16 C15 119.2(3)
N2 C17 O2 109.2(2)
N2 C17 C22 111.6(2)
O2 C17 C22 106.3(2)
N2 C17 C18 110.9(2)
O2 C17 C18 107.8(2)
C22 C17 C18 110.8(2)
C10 C18 C17 107.2(2)
C10 C18 H18A 110.3
C17 C18 H18A 110.3
C10 C18 H18B 110.3
C17 C18 H18B 110.3
H18A C18 H18B 108.5
N1 C19 H19A 109.5
N1 C19 H19B 109.5
H19A C19 H19B 109.5
N1 C19 H19C 109.5
H19A C19 H19C 109.5
H19B C19 H19C 109.5
N1 C20 H20A 109.5
N1 C20 H20B 109.5
H20A C20 H20B 109.5
N1 C20 H20C 109.5
H20A C20 H20C 109.5
H20B C20 H20C 109.5
N2 C21 H21A 109.5
N2 C21 H21B 109.5
H21A C21 H21B 109.5
N2 C21 H21C 109.5
H21A C21 H21C 109.5
H21B C21 H21C 109.5
C23 C22 C27 118.5(3)
C23 C22 C17 123.7(2)
C27 C22 C17 117.8(2)
C22 C23 C24 120.0(3)
C22 C23 H23A 120.0
C24 C23 H23A 120.0
C25 C24 C23 121.2(3)
C25 C24 H24A 119.4
C23 C24 H24A 119.4
C24 C25 C26 119.4(3)
C24 C25 H25A 120.3
C26 C25 H25A 120.3
C27 C26 C25 119.7(3)
C27 C26 H26A 120.1
C25 C26 H26A 120.1
C26 C27 C22 121.2(3)
C26 C27 H27A 119.4
C22 C27 H27A 119.4

loop_
_geom_bond_atom_site_label_1
_geom_bond_atom_site_label_2
_geom_bond_distance
O1 C9 1.371(3)
O1 C1 1.377(3)
O2 C7 1.354(3)
O2 C17 1.470(3)
O3 C9 1.215(3)
N1 C3 1.373(4)
N1 C19 1.427(5)
N1 C20 1.439(5)
N2 C16 1.390(3)
N2 C17 1.442(3)
N2 C21 1.456(3)
C1 C2 1.377(4)
C1 C6 1.399(4)
C2 C3 1.394(5)
C2 H2A 0.9300
C3 C4 1.416(5)
C4 C5 1.368(4)
C4 H4A 0.9300
C5 C6 1.394(4)
C5 H5A 0.9300
C6 C7 1.424(4)
C7 C8 1.365(4)
C8 C9 1.440(4)
C8 C10 1.505(4)
C10 C11 1.497(4)
C10 C18 1.527(4)
C10 H10A 0.9800
C11 C12 1.386(4)
C11 C16 1.403(4)
C12 C13 1.393(5)
C12 H12A 0.9300
C13 C14 1.361(5)
C13 H13A 0.9300
C14 C15 1.380(4)
C14 H14A 0.9300
C15 C16 1.411(4)
C15 H15A 0.9300
C17 C22 1.520(4)
C17 C18 1.519(4)
C18 H18A 0.9700
C18 H18B 0.9700
C19 H19A 0.9600
C19 H19B 0.9600
C19 H19C 0.9600
C20 H20A 0.9600
C20 H20B 0.9600
C20 H20C 0.9600
C21 H21A 0.9600
C21 H21B 0.9600
C21 H21C 0.9600
C22 C23 1.380(4)
C22 C27 1.389(4)
C23 C24 1.384(4)
C23 H23A 0.9300
C24 C25 1.368(5)
C24 H24A 0.9300
C25 C26 1.382(5)
C25 H25A 0.9300
C26 C27 1.378(5)
C26 H26A 0.9300
C27 H27A 0.9300

loop_
_platon_squeeze_void_nr
_platon_squeeze_void_average_x
_platon_squeeze_void_average_y
_platon_squeeze_void_average_z
_platon_squeeze_void_volume
_platon_squeeze_void_count_electrons
_platon_squeeze_void_content
1 0.000 0.161 0.250 185 34 ' '
2 0.000 -0.161 0.750 185 34 ' '
3 0.500 -0.326 0.250 185 34 ' '
4 0.500 0.326 0.750 185 34 ' '
